data_2224233
loop_
_publ_author_name
'Zhang, Wei'
'Chen, Yuan-Tao'

_publ_section_title
;
 Hexaaquamagnesium bis(4-amino-3-methylbenzenesulfonate)
;
_journal_coeditor_code HB5189
_journal_issue 12
_journal_name_full 'Acta Crystallographica Section E'
_journal_page_first m1549
_journal_paper_doi 10.1107/S1600536809046595
_journal_volume 65
_journal_year 2009
_chemical_formula_iupac '[Mg (H2 O)6] (C7 H8 N O3 S)2'
_chemical_formula_moiety 'H12 Mg O6 2+, 2(C7 H8 N O3 S -)'
_chemical_formula_sum 'C14 H28 Mg N2 O12 S2'
_chemical_formula_weight 504.81
_chemical_name_systematic
;
Hexaaquamagnesium bis(4-amino-3-methylbenzenesulfonate)
;
_space_group_IT_number 14
_symmetry_cell_setting monoclinic
_symmetry_space_group_name_Hall '-P 2yn'
_symmetry_space_group_name_H-M 'P 1 21/n 1'
_atom_sites_solution_hydrogens geom
_atom_sites_solution_primary direct
_atom_sites_solution_secondary difmap
_audit_creation_method SHELXL-97
_cell_angle_alpha 90.00
_cell_angle_beta 93.921(3)
_cell_angle_gamma 90.00
_cell_formula_units_Z 2
_cell_length_a 6.3048(13)
_cell_length_b 7.0395(15)
_cell_length_c 24.356(5)
_cell_measurement_reflns_used 3577
_cell_measurement_temperature 273(2)
_cell_measurement_theta_max 28.56
_cell_measurement_theta_min 3.01
_cell_volume 1078.5(4)
_computing_cell_refinement 'SAINT (Bruker, 2000)'
_computing_data_collection 'SMART (Bruker, 2000)'
_computing_data_reduction 'SAINT (Bruker, 2000)'
_computing_molecular_graphics 'SHELXTL (Sheldrick, 2008)'
_computing_publication_material 'SHELXTL (Sheldrick, 2008)'
_computing_structure_refinement 'SHELXL97 (Sheldrick, 2008)'
_computing_structure_solution 'SHELXS97 (Sheldrick, 2008)'
_diffrn_ambient_temperature 273(2)
_diffrn_measured_fraction_theta_full 0.997
_diffrn_measured_fraction_theta_max 0.997
_diffrn_measurement_device_type 'Bruker SMART CCD'
_diffrn_measurement_method \w
_diffrn_radiation_monochromator graphite
_diffrn_radiation_source 'fine-focus sealed tube'
_diffrn_radiation_type MoK\a
_diffrn_radiation_wavelength 0.71073
_diffrn_reflns_av_R_equivalents 0.0198
_diffrn_reflns_av_sigmaI/netI 0.0228
_diffrn_reflns_limit_h_max 7
_diffrn_reflns_limit_h_min -6
_diffrn_reflns_limit_k_max 8
_diffrn_reflns_limit_k_min -8
_diffrn_reflns_limit_l_max 25
_diffrn_reflns_limit_l_min -28
_diffrn_reflns_number 5398
_diffrn_reflns_theta_full 25.05
_diffrn_reflns_theta_max 25.05
_diffrn_reflns_theta_min 1.68
_exptl_absorpt_coefficient_mu 0.341
_exptl_absorpt_correction_T_max 0.960
_exptl_absorpt_correction_T_min 0.926
_exptl_absorpt_correction_type multi-scan
_exptl_absorpt_process_details '(SADABS; Bruker, 2000)'
_exptl_crystal_colour colourless
_exptl_crystal_density_diffrn 1.555
_exptl_crystal_density_method 'not measured'
_exptl_crystal_description block
_exptl_crystal_F_000 532
_exptl_crystal_size_max 0.23
_exptl_crystal_size_mid 0.16
_exptl_crystal_size_min 0.12
_refine_diff_density_max 0.366
_refine_diff_density_min -0.422
_refine_ls_extinction_method none
_refine_ls_goodness_of_fit_ref 1.266
_refine_ls_hydrogen_treatment constr
_refine_ls_matrix_type full
_refine_ls_number_parameters 144
_refine_ls_number_reflns 1918
_refine_ls_number_restraints 9
_refine_ls_restrained_S_all 1.263
_refine_ls_R_factor_all 0.0569
_refine_ls_R_factor_gt 0.0535
_refine_ls_shift/su_max 0.000
_refine_ls_shift/su_mean 0.000
_refine_ls_structure_factor_coef Fsqd
_refine_ls_weighting_details 'calc w=1/[\s^2^(Fo^2^)+(0.0175P)^2^+3.9593P] where P=(Fo^2^+2Fc^2^)/3'
_refine_ls_weighting_scheme calc
_refine_ls_wR_factor_gt 0.1370
_refine_ls_wR_factor_ref 0.1384
_reflns_number_gt 1779
_reflns_number_total 1918
_reflns_threshold_expression I>2\s(I)
_cod_data_source_file hb5189.cif
_cod_data_source_block I
_cod_depositor_comments
;
The following automatic conversions were performed:
'_symmetry_cell_setting' value 'Monoclinic' changed to 'monoclinic'
according to '/home/saulius/struct/CIF-dictionaries/cif_core.dic'
dictionary named 'cif_core.dic' version 2.4.1 from 2010-06-29.

Automatic conversion script
Id: cif_fix_enum 1527 2010-12-29 10:47:43Z saulius 

The following automatic conversions were performed:

'_symmetry_cell_setting' value 'Monoclinic' changed to 'monoclinic'
according to /home/saulius/struct/CIF-dictionaries/cif_core.dic
dictionary named 'cif_core.dic' version 2.4.1 from 2010-06-29.

Automatic conversion script
Id: cif_fix_values 1715 2011-07-08 13:25:40Z adriana 
;
_cod_original_sg_symbol_H-M 'P 21/n'
_cod_database_code 2224233
_cod_database_fobs_code 2224233

loop_
_symmetry_equiv_pos_as_xyz
'x, y, z'
'-x+1/2, y+1/2, -z+1/2'
'-x, -y, -z'
'x-1/2, -y-1/2, z-1/2'

loop_
_atom_site_type_symbol
_atom_site_label
_atom_site_fract_x
_atom_site_fract_y
_atom_site_fract_z
_atom_site_U_iso_or_equiv
_atom_site_adp_type
_atom_site_calc_flag
_atom_site_refinement_flags
_atom_site_occupancy
_atom_site_disorder_assembly
_atom_site_disorder_group
Mg Mg1 0.0000 0.0000 0.0000 0.0216(4) Uani d S 1 . .
S S1 0.40358(14) 0.50773(14) 0.09733(4) 0.0218(3) Uani d . 1 . .
O O1 0.4934(5) 0.6661(4) 0.06800(11) 0.0317(7) Uani d . 1 . .
O O2 0.1712(4) 0.5034(4) 0.09088(12) 0.0297(7) Uani d . 1 . .
O O3 0.4968(4) 0.3258(4) 0.08251(12) 0.0304(7) Uani d . 1 . .
O O4 0.2913(5) 0.0074(4) 0.04083(13) 0.0375(8) Uani d D 1 . .
H H7 0.3575 0.1051 0.0533 0.056 Uiso d RD 1 . .
H H8 0.3647 -0.0883 0.0519 0.056 Uiso d RD 1 . .
O O5 -0.0976(5) -0.1937(4) 0.05737(13) 0.0366(8) Uani d D 1 . .
H H9 -0.0146 -0.2881 0.0624 0.055 Uiso d RD 1 . .
H H10 -0.2222 -0.2401 0.0564 0.055 Uiso d RD 1 . .
O O6 -0.1022(5) 0.2297(4) 0.04427(13) 0.0340(7) Uani d D 1 . .
H H12 -0.2251 0.2721 0.0498 0.052(16) Uiso d RD 1 . .
H H11 -0.0147 0.3033 0.0618 0.11(3) Uiso d RD 1 . .
N N1 0.6584(7) 0.6327(6) 0.33201(15) 0.0465(11) Uani d . 1 . .
H H1A 0.7828 0.6779 0.3408 0.056 Uiso calc R 1 . .
H H1B 0.5739 0.6070 0.3573 0.056 Uiso calc R 1 . .
C C1 0.4753(6) 0.5435(5) 0.16775(16) 0.0217(8) Uani d . 1 . .
C C2 0.3351(6) 0.5006(6) 0.20762(16) 0.0248(8) Uani d . 1 . .
H H2 0.2013 0.4519 0.1971 0.030 Uiso calc R 1 . .
C C3 0.3929(6) 0.5297(5) 0.26277(16) 0.0254(9) Uani d . 1 . .
C C4 0.5949(7) 0.6021(6) 0.27807(16) 0.0280(9) Uani d . 1 . .
C C5 0.7335(7) 0.6445(6) 0.23738(17) 0.0305(9) Uani d . 1 . .
H H5 0.8675 0.6936 0.2474 0.037 Uiso calc R 1 . .
C C6 0.6748(6) 0.6147(6) 0.18287(17) 0.0276(9) Uani d . 1 . .
H H6 0.7689 0.6424 0.1562 0.033 Uiso calc R 1 . .
C C7 0.2434(7) 0.4831(7) 0.30672(18) 0.0363(10) Uani d . 1 . .
H H7A 0.1193 0.4209 0.2903 0.054 Uiso calc R 1 . .
H H7B 0.2022 0.5982 0.3243 0.054 Uiso calc R 1 . .
H H7C 0.3136 0.4006 0.3336 0.054 Uiso calc R 1 . .

loop_
_atom_site_aniso_label
_atom_site_aniso_U_11
_atom_site_aniso_U_22
_atom_site_aniso_U_33
_atom_site_aniso_U_12
_atom_site_aniso_U_13
_atom_site_aniso_U_23
Mg1 0.0199(9) 0.0211(9) 0.0240(9) -0.0004(8) 0.0032(7) 0.0008(8)
S1 0.0198(5) 0.0208(5) 0.0249(5) -0.0004(4) 0.0011(3) -0.0008(4)
O1 0.0331(16) 0.0318(16) 0.0304(15) -0.0064(13) 0.0045(12) 0.0080(13)
O2 0.0208(14) 0.0326(16) 0.0351(16) 0.0015(13) -0.0024(11) -0.0017(13)
O3 0.0299(16) 0.0279(16) 0.0335(16) 0.0043(13) 0.0021(12) -0.0089(13)
O4 0.0303(16) 0.0275(16) 0.0527(19) -0.0020(13) -0.0117(14) -0.0009(15)
O5 0.0264(16) 0.0361(17) 0.0486(19) 0.0009(13) 0.0121(14) 0.0161(15)
O6 0.0273(16) 0.0312(16) 0.0442(18) 0.0002(14) 0.0083(13) -0.0131(14)
N1 0.051(2) 0.060(3) 0.028(2) -0.018(2) -0.0021(17) -0.004(2)
C1 0.0220(19) 0.0166(18) 0.0266(19) 0.0008(15) 0.0018(15) -0.0004(15)
C2 0.0227(19) 0.0198(19) 0.032(2) -0.0004(16) 0.0019(16) 0.0006(17)
C3 0.032(2) 0.0158(19) 0.029(2) 0.0006(16) 0.0067(16) 0.0000(16)
C4 0.034(2) 0.022(2) 0.028(2) -0.0019(17) 0.0015(17) -0.0017(17)
C5 0.027(2) 0.029(2) 0.035(2) -0.0064(18) -0.0047(18) -0.0018(18)
C6 0.023(2) 0.030(2) 0.031(2) -0.0028(17) 0.0046(16) 0.0009(18)
C7 0.047(3) 0.030(2) 0.033(2) -0.006(2) 0.012(2) 0.002(2)

loop_
_atom_type_symbol
_atom_type_description
_atom_type_scat_dispersion_real
_atom_type_scat_dispersion_imag
_atom_type_scat_source
C C 0.0033 0.0016 'International Tables Vol C Tables 4.2.6.8 and 6.1.1.4'
H H 0.0000 0.0000 'International Tables Vol C Tables 4.2.6.8 and 6.1.1.4'
N N 0.0061 0.0033 'International Tables Vol C Tables 4.2.6.8 and 6.1.1.4'
O O 0.0106 0.0060 'International Tables Vol C Tables 4.2.6.8 and 6.1.1.4'
Mg Mg 0.0486 0.0363 'International Tables Vol C Tables 4.2.6.8 and 6.1.1.4'
S S 0.1246 0.1234 'International Tables Vol C Tables 4.2.6.8 and 6.1.1.4'

loop_
_geom_angle_atom_site_label_1
_geom_angle_atom_site_label_2
_geom_angle_atom_site_label_3
_geom_angle_site_symmetry_1
_geom_angle_site_symmetry_3
_geom_angle
_geom_angle_publ_flag
O4 Mg1 O4 3 . 180.0 ?
O4 Mg1 O6 3 3 91.62(13) ?
O4 Mg1 O6 . 3 88.38(13) ?
O4 Mg1 O6 3 . 88.38(13) ?
O4 Mg1 O6 . . 91.62(13) ?
O6 Mg1 O6 3 . 180.0 ?
O4 Mg1 O5 3 . 90.75(12) ?
O4 Mg1 O5 . . 89.25(12) ?
O6 Mg1 O5 3 . 87.41(12) ?
O6 Mg1 O5 . . 92.59(12) ?
O4 Mg1 O5 3 3 89.25(12) ?
O4 Mg1 O5 . 3 90.75(12) ?
O6 Mg1 O5 3 3 92.59(12) ?
O6 Mg1 O5 . 3 87.41(12) ?
O5 Mg1 O5 . 3 180.0 ?
O1 S1 O2 . . 112.49(18) ?
O1 S1 O3 . . 111.84(17) ?
O2 S1 O3 . . 111.78(17) ?
O1 S1 C1 . . 106.55(17) ?
O2 S1 C1 . . 107.23(17) ?
O3 S1 C1 . . 106.52(17) ?
Mg1 O4 H7 . . 127.0 ?
Mg1 O4 H8 . . 126.1 ?
H7 O4 H8 . . 106.5 ?
Mg1 O5 H9 . . 113.8 ?
Mg1 O5 H10 . . 123.4 ?
H9 O5 H10 . . 105.2 ?
Mg1 O6 H12 . . 132.6 ?
Mg1 O6 H11 . . 121.5 ?
H12 O6 H11 . . 105.9 ?
C4 N1 H1A . . 120.0 ?
C4 N1 H1B . . 120.0 ?
H1A N1 H1B . . 120.0 ?
C6 C1 C2 . . 120.3(4) ?
C6 C1 S1 . . 118.7(3) ?
C2 C1 S1 . . 121.0(3) ?
C3 C2 C1 . . 120.6(4) ?
C3 C2 H2 . . 119.7 ?
C1 C2 H2 . . 119.7 ?
C2 C3 C4 . . 119.2(4) ?
C2 C3 C7 . . 121.4(4) ?
C4 C3 C7 . . 119.4(4) ?
N1 C4 C5 . . 119.5(4) ?
N1 C4 C3 . . 121.1(4) ?
C5 C4 C3 . . 119.4(4) ?
C6 C5 C4 . . 120.9(4) ?
C6 C5 H5 . . 119.5 ?
C4 C5 H5 . . 119.5 ?
C5 C6 C1 . . 119.7(4) ?
C5 C6 H6 . . 120.2 ?
C1 C6 H6 . . 120.2 ?
C3 C7 H7A . . 109.5 ?
C3 C7 H7B . . 109.5 ?
H7A C7 H7B . . 109.5 ?
C3 C7 H7C . . 109.5 ?
H7A C7 H7C . . 109.5 ?
H7B C7 H7C . . 109.5 ?

loop_
_geom_bond_atom_site_label_1
_geom_bond_atom_site_label_2
_geom_bond_site_symmetry_2
_geom_bond_distance
_geom_bond_publ_flag
Mg1 O4 3 2.029(3) ?
Mg1 O4 . 2.029(3) y
Mg1 O6 3 2.071(3) ?
Mg1 O6 . 2.071(3) y
Mg1 O5 . 2.075(3) y
Mg1 O5 3 2.075(3) ?
S1 O1 . 1.459(3) ?
S1 O2 . 1.463(3) ?
S1 O3 . 1.465(3) ?
S1 C1 . 1.762(4) ?
O4 H7 . 0.8499 ?
O4 H8 . 0.8500 ?
O5 H9 . 0.8500 ?
O5 H10 . 0.8500 ?
O6 H12 . 0.8500 ?
O6 H11 . 0.8500 ?
N1 C4 . 1.364(5) ?
N1 H1A . 0.8600 ?
N1 H1B . 0.8600 ?
C1 C6 . 1.380(5) ?
C1 C2 . 1.390(5) ?
C2 C3 . 1.383(6) ?
C2 H2 . 0.9300 ?
C3 C4 . 1.399(6) ?
C3 C7 . 1.510(6) ?
C4 C5 . 1.398(6) ?
C5 C6 . 1.370(6) ?
C5 H5 . 0.9300 ?
C6 H6 . 0.9300 ?
C7 H7A . 0.9600 ?
C7 H7B . 0.9600 ?
C7 H7C . 0.9600 ?

loop_
_geom_hbond_atom_site_label_D
_geom_hbond_atom_site_label_H
_geom_hbond_atom_site_label_A
_geom_hbond_site_symmetry_A
_geom_hbond_distance_DH
_geom_hbond_distance_HA
_geom_hbond_distance_DA
_geom_hbond_angle_DHA
N1 H1A O3 2_655 0.86 2.48 3.208(5) 143
N1 H1B O6 2_555 0.86 2.54 3.133(5) 127
O4 H7 O3 . 0.85 1.90 2.748(4) 178
O4 H8 O1 1_545 0.85 1.94 2.778(4) 169
O5 H9 O2 1_545 0.85 1.97 2.810(4) 168
O5 H10 O1 1_445 0.85 1.95 2.790(4) 170
O6 H11 O2 . 0.85 1.94 2.776(4) 169
O6 H12 O3 1_455 0.85 2.01 2.835(4) 163

loop_
_geom_torsion_atom_site_label_1
_geom_torsion_atom_site_label_2
_geom_torsion_atom_site_label_3
_geom_torsion_atom_site_label_4
_geom_torsion_site_symmetry_1
_geom_torsion_site_symmetry_2
_geom_torsion_site_symmetry_3
_geom_torsion_site_symmetry_4
_geom_torsion
_geom_torsion_publ_flag
O1 S1 C1 C6 . . . . -38.2(4) ?
O2 S1 C1 C6 . . . . -158.9(3) ?
O3 S1 C1 C6 . . . . 81.3(3) ?
O1 S1 C1 C2 . . . . 142.0(3) ?
O2 S1 C1 C2 . . . . 21.4(4) ?
O3 S1 C1 C2 . . . . -98.4(3) ?
C6 C1 C2 C3 . . . . 0.4(6) ?
S1 C1 C2 C3 . . . . -179.8(3) ?
C1 C2 C3 C4 . . . . -0.3(6) ?
C1 C2 C3 C7 . . . . -179.7(4) ?
C2 C3 C4 N1 . . . . -179.9(4) ?
C7 C3 C4 N1 . . . . -0.5(6) ?
C2 C3 C4 C5 . . . . 0.4(6) ?
C7 C3 C4 C5 . . . . 179.8(4) ?
N1 C4 C5 C6 . . . . 179.8(4) ?
C3 C4 C5 C6 . . . . -0.5(6) ?
C4 C5 C6 C1 . . . . 0.6(6) ?
C2 C1 C6 C5 . . . . -0.5(6) ?
S1 C1 C6 C5 . . . . 179.7(3) ?
